data_4506830
loop_
_publ_author_name
'Lekin, Kristina'
'Leitch, Alicea A.'
'Tse, John S.'
'Bao, Xuezhao'
'Secco, Richard A.'
'Desgreniers, Serge'
'Ohishi, Yasuo'
'Oakley, Richard T.'

_publ_section_title
;
 A Pressure Induced Structural Dichotomy in Isostructural
 Bis-1,2,3-thiaselenazolyl Radical Dimers
;
_journal_issue 9
_journal_name_full 'Crystal Growth &amp; Design'
_journal_page_first 4676
_journal_paper_doi 10.1021/cg3009255
_journal_volume 12
_journal_year 2012
_chemical_formula_moiety 'C6 H3 F N3 S2 Se2'
_chemical_formula_sum 'C6 H3 F N3 S2 Se2'
_chemical_formula_weight 358.15
_chemical_name_common FBPTSMe
_chemical_name_systematic ' ?'
_space_group_IT_number 14
_symmetry_cell_setting monoclinic
_symmetry_space_group_name_Hall '-P 2ybc'
_symmetry_space_group_name_H-M 'P 1 21/c 1'
_cell_angle_alpha 90.0
_cell_angle_beta 79.300(4)
_cell_angle_gamma 90.0
_cell_formula_units_Z 4
_cell_length_a 4.28423(11)
_cell_length_b 13.4658(4)
_cell_length_c 15.8983(17)
_cell_measurement_temperature 293(2)
_cell_volume 901.23(10)
_computing_structure_refinement GSAS
_diffrn_ambient_temperature 293(2)
_diffrn_radiation_polarisn_ratio 0.95
_diffrn_radiation_probe x-ray
_diffrn_radiation_type synchrotron
_diffrn_radiation_wavelength 0.51446
_diffrn_source synchrotron
_diffrn_source_type 'SPring-8 BL10XU'
_exptl_absorpt_correction_T_max 1.00000
_exptl_absorpt_correction_T_min 1.00000
_exptl_absorpt_process_details
;   GSAS Absorption/surface roughness correction: function number 0
 No correction is applied.
;
_exptl_crystal_colour black
_exptl_crystal_density_diffrn 2.640
_pd_calc_method 'Rietveld Refinement'
_pd_instr_location ' ?'
_pd_meas_2theta_range_inc 0.01
_pd_meas_2theta_range_max 25.61
_pd_meas_2theta_range_min 1.0
_pd_meas_number_of_points 2462
_pd_phase_name 'from C:/gsas/MyWork/FBPTSME_001/rto13rt_half_f_rigid_001.cif'
_pd_proc_2theta_range_inc 0.01
_pd_proc_2theta_range_max 25.61012
_pd_proc_2theta_range_min 1.00011
_pd_proc_info_datetime 2011-12-07T11:05:46
_pd_proc_info_excluded_regions ' ?'
_pd_proc_ls_background_function
;   GSAS Background function number 1 with  6 terms.
 Shifted Chebyshev function of 1st kind
      1:    18691.0     2:    10794.1     3:   -155.058     4:   -21.3445    
      5:   -49.5837     6:   -51.9915    
;
_pd_proc_ls_peak_cutoff 0.00100
_pd_proc_ls_profile_function
;
 CW Profile function number 2 with  18 terms
 Profile coefficients for Simpson's rule integration of pseudovoigt function
 C.J. Howard (1982). J. Appl. Cryst.,15,615-620.
 P. Thompson, D.E. Cox & J.B. Hastings (1987). J. Appl. Cryst.,20,79-83.
 Peak tails are ignored  where the intensity is below 0.0010 times the peak
   Aniso. broadening axis   0.0   0.0   1.0
;
_pd_proc_ls_prof_R_factor 0.0086
_pd_proc_ls_prof_wR_expected 0.0070
_pd_proc_ls_prof_wR_factor 0.0130
_pd_proc_number_of_points 2462
_pd_spec_mounting ' ?'
_refine_ls_goodness_of_fit_all 1.85
_refine_ls_matrix_type full
_refine_ls_number_parameters 1
_refine_ls_number_restraints 0
_refine_ls_R_Fsqd_factor 0.19006
_refine_ls_shift/su_max 0.00
_refine_ls_shift/su_mean 0.00
_reflns_d_resolution_high 1.839
_reflns_d_resolution_low 7.811
_reflns_limit_h_max 2
_reflns_limit_h_min 0
_reflns_limit_k_max 7
_reflns_limit_k_min 0
_reflns_limit_l_max 8
_reflns_limit_l_min -7
_reflns_number_total 154
_cod_data_source_file cg3009255_si_002.cif
_cod_data_source_block FBPTSMe_0.00GPa
_cod_depositor_comments
;
The following automatic conversions were performed:

'_geom_bond_publ_flag' value 'N' changed to 'n' according to
/home/saulius/struct/CIF-dictionaries/cif_core.dic dictionary named
'cif_core.dic' version 2.4.2 from 2011-04-26 (19
times).

'_geom_angle_publ_flag' value 'N' changed to 'n' according
to /home/saulius/struct/CIF-dictionaries/cif_core.dic dictionary
named 'cif_core.dic' version 2.4.2 from 2011-04-26 (29 times).

Automatic conversion script
Id: cif_fix_values 1891 2012-01-12 08:04:46Z andrius 
;
_cod_original_cell_volume 901.24(9)
_cod_original_sg_symbol_H-M 'P 21/c'
_cod_database_code 4506830
_gsas_exptl_extinct_corr_t_min 1.00000
_gsas_exptl_extinct_corr_t_max 1.00000

loop_
_symmetry_equiv_pos_site_id
_symmetry_equiv_pos_as_xyz
1 +x,+y,+z
2 -x,+y+1/2,-z+1/2
-1 -x,-y,-z
-2 +x,-y+1/2,+z+1/2

loop_
_atom_site_type_symbol
_atom_site_label
_atom_site_fract_x
_atom_site_fract_y
_atom_site_fract_z
_atom_site_occupancy
_atom_site_thermal_displace_type
_atom_site_U_iso_or_equiv
_atom_site_symmetry_multiplicity
Se Se1 -0.42755 -0.01674 0.38308 1.0 Uiso 0.025 4
Se Se2 0.56463 0.4686 0.4249 1.0 Uiso 0.025 4
S S1 -0.14403 0.04665 0.26309 1.0 Uiso 0.025 4
S S2 0.62654 0.36527 0.27098 1.0 Uiso 0.025 4
N N1 -0.29903 0.08074 0.44853 1.0 Uiso 0.025 4
N N2 0.00086 0.22502 0.45033 1.0 Uiso 0.025 4
N N3 0.29285 0.36686 0.45964 1.0 Uiso 0.025 4
C C1 0.0033 0.14322 0.31544 1.0 Uiso 0.025 4
C C2 -0.10701 0.14722 0.4071 1.0 Uiso 0.025 4
C C3 0.2199 0.29726 0.41023 1.0 Uiso 0.025 4
C C4 0.33734 0.28657 0.31782 1.0 Uiso 0.025 4
C C5 0.21272 0.2116 0.27392 1.0 Uiso 0.025 4
C C6 -0.11644 0.23527 0.5429 1.0 Uiso 0.025 4
H H6A -0.0174 0.29162 0.56402 1.0 Uiso 0.025 4
H H6B -0.06626 0.17635 0.57167 1.0 Uiso 0.025 4
H H6C -0.34261 0.24459 0.5535 1.0 Uiso 0.025 4
F F1 0.30109 0.20608 0.18803 1.0 Uiso 0.025 4

loop_
_atom_type_symbol
_atom_type_number_in_cell
_atom_type_scat_dispersion_real
_atom_type_scat_dispersion_imag
_atom_type_scat_Cromer_Mann_a1
_atom_type_scat_Cromer_Mann_a2
_atom_type_scat_Cromer_Mann_a3
_atom_type_scat_Cromer_Mann_a4
_atom_type_scat_Cromer_Mann_b1
_atom_type_scat_Cromer_Mann_b2
_atom_type_scat_Cromer_Mann_b3
_atom_type_scat_Cromer_Mann_b4
_atom_type_scat_Cromer_Mann_c
_atom_type_scat_source
Se 8.0 0.000 0.000 17.0006 2.40980 5.81960 0.27260 3.97310 15.2372 4.35430 43.8163 2.84090 International_Tables_Vol_C
S 8.0 0.000 0.000 6.90530 1.46790 5.20340 22.2151 1.43790 0.25360 1.58630 56.1720 0.86690 International_Tables_Vol_C
N 12.0 0.000 0.000 12.2126 0.00570 3.13220 9.89330 2.01250 28.9975 1.16630 0.58260 -11.529 International_Tables_Vol_C
C 24.0 0.000 0.000 2.31000 20.8439 1.02000 10.2075 1.58860 0.56870 0.86500 51.6512 0.21560 International_Tables_Vol_C
H 12.0 0.000 0.000 0.49300 10.5109 0.32291 26.1257 0.14019 3.14236 0.04081 57.7997 0.00304 International_Tables_Vol_C
F 4.0 0.000 0.000 3.53920 10.2825 2.64120 4.29440 1.51700 0.26150 1.02430 26.1476 0.27760 International_Tables_Vol_C

loop_
_geom_angle_atom_site_label_1
_geom_angle_atom_site_label_2
_geom_angle_atom_site_label_3
_geom_angle
_geom_angle_site_symmetry_1
_geom_angle_site_symmetry_3
_geom_angle_publ_flag
S1 Se1 N1 92.198 1_555 1_555 n
Se2 Se2 N3 87.066 -1_666 1_555 n
Se1 S1 C1 93.769 1_555 1_555 n
Se1 N1 C2 115.713 1_555 1_555 n
C2 N2 C3 123.512 1_555 1_555 n
C2 N2 C6 119.0911 1_555 1_555 n
C3 N2 C6 117.3954 1_555 1_555 n
Se2 N3 C3 124.994 1_555 1_555 n
S1 C1 C2 115.6878 1_555 1_555 n
S1 C1 C5 122.739 1_555 1_555 n
C2 C1 C5 121.5711 1_555 1_555 n
N1 C2 N2 120.442 1_555 1_555 n
N1 C2 C1 122.6096 1_555 1_555 n
N2 C2 C1 116.9481 1_555 1_555 n
N2 C3 N3 115.905 1_555 1_555 n
N2 C3 C4 117.2305 1_555 1_555 n
N3 C3 C4 126.8610 1_555 1_555 n
S2 C4 C3 117.7141 1_555 1_555 n
S2 C4 C5 123.483 1_555 1_555 n
C3 C4 C5 118.7826 1_555 1_555 n
C1 C5 C4 121.731 1_555 1_555 n
C1 C5 F1 119.1529 1_555 1_555 n
C4 C5 F1 119.1158 1_555 1_555 n
N2 C6 H6C 109.513 1_555 1_555 n
N2 C6 H6A 109.4577 1_555 1_555 n
N2 C6 H6B 109.518 1_555 1_555 n
H6C C6 H6A 109.4148 1_555 1_555 n
H6C C6 H6B 109.4090 1_555 1_555 n
H6A C6 H6B 109.514 1_555 1_555 n

loop_
_geom_bond_atom_site_label_1
_geom_bond_atom_site_label_2
_geom_bond_distance
_geom_bond_site_symmetry_2
_geom_bond_publ_flag
Se1 S1 2.23220 1_555 n
Se1 N1 1.82255 1_555 n
Se2 S2 2.78452 1_555 n
Se2 N3 1.81630 1_555 n
S1 C1 1.72545 1_555 n
S2 C4 1.69415 1_555 n
N1 C2 1.30798 1_555 n
N2 C2 1.37892 1_555 n
N2 C3 1.41817 1_555 n
N2 C6 1.47068 1_555 n
N3 C3 1.29780 1_555 n
C1 C2 1.44709 1_555 n
C1 C5 1.36699 1_555 n
C3 C4 1.46896 1_555 n
C4 C5 1.38913 1_555 n
C5 F1 1.34963 1_555 n
C6 H6C 0.960420 1_555 n
C6 H6A 0.959930 1_555 n
C6 H6B 0.959910 1_555 n
